data_4083568
loop_
_publ_author_name
'Kulkarni, Naveen V.'
'Elkin, Tatyana'
'Tumaniskii, Boris'
'Botoshansky, Mark'
'Shimon, Linda J. W.'
'Eisen, Moris S.'

_publ_section_title
;
 Asymmetric Bis(formamidinate) Group 4 Complexes: Synthesis, Structure and
 Their Reactivity in the Polymerization of \a-Olefins.
;
_journal_issue 12
_journal_name_full Organometallics
_journal_page_first 3119
_journal_paper_doi 10.1021/om500345r
_journal_volume 33
_journal_year 2014
_chemical_formula_moiety '2(C36 H58 Cl2 N4 O Zr), C7 H8'
_chemical_formula_sum 'C39.5 H62 Cl2 N4 O Zr'
_chemical_formula_weight 771.05
_chemical_name_systematic
; 
 ? 
;
_space_group_IT_number 14
_symmetry_cell_setting monoclinic
_symmetry_space_group_name_Hall '-P 2ybc'
_symmetry_space_group_name_H-M 'P 1 21/c 1'
_atom_sites_solution_hydrogens geom
_atom_sites_solution_primary direct
_atom_sites_solution_secondary difmap
_audit_creation_method SHELXL-97
_cell_angle_alpha 90.00
_cell_angle_beta 98.91(3)
_cell_angle_gamma 90.00
_cell_formula_units_Z 8
_cell_length_a 21.615(4)
_cell_length_b 18.168(4)
_cell_length_c 21.452(4)
_cell_measurement_reflns_used 90905
_cell_measurement_temperature 100(2)
_cell_measurement_theta_max 28.05
_cell_measurement_theta_min 1.67
_cell_volume 8323(3)
_computing_cell_refinement 'Bruker Apex2'
_computing_data_collection 'Bruker Apex2'
_computing_data_reduction 'Bruker Apex2'
_computing_structure_refinement 'SHELXL-97 (Sheldrick, 1997)'
_computing_structure_solution 'SHELXS-97 (Sheldrick, 1990)'
_diffrn_ambient_temperature 100(2)
_diffrn_measured_fraction_theta_full 0.993
_diffrn_measured_fraction_theta_max 0.993
_diffrn_measurement_device_type 'Bruker KappaApex2 CCD'
_diffrn_measurement_method 'phi and omega scans'
_diffrn_radiation_monochromator graphite
_diffrn_radiation_source 'fine-focus sealed tube'
_diffrn_radiation_type MoK\a
_diffrn_radiation_wavelength 0.71073
_diffrn_reflns_av_R_equivalents 0.0541
_diffrn_reflns_av_sigmaI/netI 0.0556
_diffrn_reflns_limit_h_max 28
_diffrn_reflns_limit_h_min -28
_diffrn_reflns_limit_k_max 24
_diffrn_reflns_limit_k_min -24
_diffrn_reflns_limit_l_max 28
_diffrn_reflns_limit_l_min -28
_diffrn_reflns_number 90905
_diffrn_reflns_theta_full 28.05
_diffrn_reflns_theta_max 28.05
_diffrn_reflns_theta_min 1.67
_exptl_absorpt_coefficient_mu 0.426
_exptl_absorpt_correction_T_max 0.9667
_exptl_absorpt_correction_T_min 0.9389
_exptl_absorpt_correction_type multi-scan
_exptl_absorpt_process_details SADABS
_exptl_crystal_colour colourless
_exptl_crystal_density_diffrn 1.231
_exptl_crystal_density_method 'not measured'
_exptl_crystal_description chunk
_exptl_crystal_F_000 3272
_exptl_crystal_size_max 0.15
_exptl_crystal_size_mid 0.15
_exptl_crystal_size_min 0.08
_refine_diff_density_max 0.411
_refine_diff_density_min -0.539
_refine_diff_density_rms 0.072
_refine_ls_extinction_method none
_refine_ls_goodness_of_fit_ref 1.007
_refine_ls_hydrogen_treatment constr
_refine_ls_matrix_type full
_refine_ls_number_parameters 881
_refine_ls_number_reflns 20059
_refine_ls_number_restraints 0
_refine_ls_restrained_S_all 1.007
_refine_ls_R_factor_all 0.0682
_refine_ls_R_factor_gt 0.0376
_refine_ls_shift/su_max 0.001
_refine_ls_shift/su_mean 0.000
_refine_ls_structure_factor_coef Fsqd
_refine_ls_weighting_details 'calc w=1/[\s^2^(Fo^2^)+(0.0300P)^2^+3.0448P] where P=(Fo^2^+2Fc^2^)/3'
_refine_ls_weighting_scheme calc
_refine_ls_wR_factor_gt 0.0734
_refine_ls_wR_factor_ref 0.0852
_reflns_number_gt 14354
_reflns_number_total 20059
_reflns_threshold_expression >2sigma(I)
_cod_data_source_file om500345r_si_002.cif
_cod_data_source_block me3
_cod_depositor_comments 'Adding full bibliography for 4083562--4083570.cif.'
_cod_original_cell_volume 8322(3)
_cod_original_sg_symbol_H-M P2(1)/c
_cod_database_code 4083568

loop_
_symmetry_equiv_pos_as_xyz
'x, y, z'
'-x, y+1/2, -z+1/2'
'-x, -y, -z'
'x, -y-1/2, z-1/2'

loop_
_atom_site_label
_atom_site_type_symbol
_atom_site_fract_x
_atom_site_fract_y
_atom_site_fract_z
_atom_site_U_iso_or_equiv
_atom_site_adp_type
_atom_site_occupancy
_atom_site_symmetry_multiplicity
_atom_site_calc_flag
_atom_site_refinement_flags
Zr1 Zr 0.408954(9) 0.401590(11) 0.141174(9) 0.01401(5) Uani 1 1 d .
Cl1 Cl 0.30296(2) 0.35064(3) 0.13228(3) 0.02275(12) Uani 1 1 d .
Cl2 Cl 0.51371(2) 0.45110(3) 0.13309(2) 0.01946(11) Uani 1 1 d .
N1 N 0.37193(8) 0.51842(9) 0.12463(8) 0.0164(4) Uani 1 1 d .
N2 N 0.39490(8) 0.47353(9) 0.22231(8) 0.0164(4) Uani 1 1 d .
N3 N 0.44284(8) 0.32425(9) 0.21853(8) 0.0202(4) Uani 1 1 d .
N4 N 0.44957(8) 0.29021(9) 0.11996(8) 0.0165(4) Uani 1 1 d .
C1 C 0.39616(10) 0.48367(11) 0.28890(10) 0.0188(5) Uani 1 1 d .
C2 C 0.45430(10) 0.49404(11) 0.32753(10) 0.0197(5) Uani 1 1 d .
C3 C 0.45440(12) 0.50841(12) 0.39138(10) 0.0266(5) Uani 1 1 d .
H3 H 0.4930 0.5168 0.4182 0.032 Uiso 1 1 calc R
C4 C 0.39908(12) 0.51055(13) 0.41621(11) 0.0306(6) Uani 1 1 d .
H4 H 0.4000 0.5203 0.4599 0.037 Uiso 1 1 calc R
C5 C 0.34287(12) 0.49865(12) 0.37808(11) 0.0290(6) Uani 1 1 d .
H5 H 0.3053 0.4998 0.3959 0.035 Uiso 1 1 calc R
C6 C 0.33981(10) 0.48481(12) 0.31341(10) 0.0219(5) Uani 1 1 d .
C7 C 0.51431(10) 0.49217(12) 0.29890(10) 0.0216(5) Uani 1 1 d .
H7 H 0.5073 0.4582 0.2618 0.026 Uiso 1 1 calc R
C8 C 0.52896(11) 0.56852(13) 0.27470(12) 0.0337(6) Uani 1 1 d .
H8A H 0.4935 0.5856 0.2440 0.051 Uiso 1 1 calc R
H8B H 0.5666 0.5658 0.2545 0.051 Uiso 1 1 calc R
H8C H 0.5361 0.6031 0.3102 0.051 Uiso 1 1 calc R
C9 C 0.57101(11) 0.46369(14) 0.34387(11) 0.0315(6) Uani 1 1 d .
H9A H 0.5810 0.4979 0.3793 0.047 Uiso 1 1 calc R
H9B H 0.6070 0.4597 0.3213 0.047 Uiso 1 1 calc R
H9C H 0.5614 0.4152 0.3599 0.047 Uiso 1 1 calc R
C10 C 0.27664(11) 0.47280(13) 0.27247(11) 0.0295(5) Uani 1 1 d .
H10 H 0.2845 0.4539 0.2306 0.035 Uiso 1 1 calc R
C11 C 0.23648(13) 0.41626(16) 0.30040(14) 0.0461(7) Uani 1 1 d .
H11A H 0.2600 0.3702 0.3085 0.069 Uiso 1 1 calc R
H11B H 0.1981 0.4071 0.2706 0.069 Uiso 1 1 calc R
H11C H 0.2256 0.4352 0.3401 0.069 Uiso 1 1 calc R
C12 C 0.24049(12) 0.54515(16) 0.26111(13) 0.0426(7) Uani 1 1 d .
H12A H 0.2324 0.5650 0.3015 0.064 Uiso 1 1 calc R
H12B H 0.2006 0.5362 0.2336 0.064 Uiso 1 1 calc R
H12C H 0.2653 0.5806 0.2410 0.064 Uiso 1 1 calc R
C13 C 0.37719(9) 0.53064(11) 0.18525(10) 0.0177(4) Uani 1 1 d .
H13 H 0.3688 0.5775 0.2018 0.021 Uiso 1 1 calc R
C14 C 0.36268(10) 0.58070(12) 0.07999(10) 0.0205(5) Uani 1 1 d .
H14 H 0.3443 0.5604 0.0379 0.025 Uiso 1 1 calc R
C15 C 0.42466(13) 0.61542(16) 0.07286(15) 0.0502(8) Uani 1 1 d .
H15A H 0.4437 0.6367 0.1133 0.075 Uiso 1 1 calc R
H15B H 0.4179 0.6542 0.0408 0.075 Uiso 1 1 calc R
H15C H 0.4526 0.5779 0.0599 0.075 Uiso 1 1 calc R
C16 C 0.31758(15) 0.63769(16) 0.09757(14) 0.0546(9) Uani 1 1 d .
H16A H 0.2789 0.6135 0.1051 0.082 Uiso 1 1 calc R
H16B H 0.3079 0.6732 0.0631 0.082 Uiso 1 1 calc R
H16C H 0.3366 0.6634 0.1360 0.082 Uiso 1 1 calc R
C17 C 0.47555(10) 0.24527(11) 0.07619(10) 0.0171(4) Uani 1 1 d .
C18 C 0.43377(10) 0.20939(11) 0.02846(10) 0.0181(4) Uani 1 1 d .
C19 C 0.45858(11) 0.16783(12) -0.01611(10) 0.0242(5) Uani 1 1 d .
H19 H 0.4312 0.1441 -0.0489 0.029 Uiso 1 1 calc R
C20 C 0.52286(11) 0.16057(12) -0.01322(11) 0.0253(5) Uani 1 1 d .
H20 H 0.5392 0.1323 -0.0442 0.030 Uiso 1 1 calc R
C21 C 0.56303(11) 0.19409(12) 0.03431(11) 0.0249(5) Uani 1 1 d .
H21 H 0.6069 0.1878 0.0361 0.030 Uiso 1 1 calc R
C22 C 0.54078(10) 0.23712(12) 0.07992(10) 0.0204(5) Uani 1 1 d .
C23 C 0.36387(10) 0.21188(12) 0.02979(10) 0.0200(5) Uani 1 1 d .
H23 H 0.3538 0.2614 0.0460 0.024 Uiso 1 1 calc R
C24 C 0.32347(11) 0.20116(13) -0.03472(10) 0.0269(5) Uani 1 1 d .
H24A H 0.3363 0.2364 -0.0649 0.040 Uiso 1 1 calc R
H24B H 0.2794 0.2094 -0.0310 0.040 Uiso 1 1 calc R
H24C H 0.3288 0.1509 -0.0496 0.040 Uiso 1 1 calc R
C25 C 0.34667(11) 0.15392(14) 0.07633(11) 0.0320(6) Uani 1 1 d .
H25A H 0.3576 0.1048 0.0625 0.048 Uiso 1 1 calc R
H25B H 0.3016 0.1561 0.0777 0.048 Uiso 1 1 calc R
H25C H 0.3698 0.1638 0.1185 0.048 Uiso 1 1 calc R
C26 C 0.58791(10) 0.27186(12) 0.13182(11) 0.0253(5) Uani 1 1 d .
H26 H 0.5643 0.3043 0.1576 0.030 Uiso 1 1 calc R
C27 C 0.63585(11) 0.31952(14) 0.10506(13) 0.0389(7) Uani 1 1 d .
H27A H 0.6594 0.2890 0.0792 0.058 Uiso 1 1 calc R
H27B H 0.6648 0.3413 0.1398 0.058 Uiso 1 1 calc R
H27C H 0.6141 0.3588 0.0790 0.058 Uiso 1 1 calc R
C28 C 0.62099(12) 0.21214(15) 0.17556(13) 0.0427(7) Uani 1 1 d .
H28A H 0.5897 0.1825 0.1927 0.064 Uiso 1 1 calc R
H28B H 0.6490 0.2354 0.2103 0.064 Uiso 1 1 calc R
H28C H 0.6454 0.1804 0.1516 0.064 Uiso 1 1 calc R
C29 C 0.46002(10) 0.27390(12) 0.18065(10) 0.0208(5) Uani 1 1 d .
H29 H 0.4787 0.2288 0.1959 0.025 Uiso 1 1 calc R
C30 C 0.44107(14) 0.30685(13) 0.28510(11) 0.0378(7) Uani 1 1 d .
H30 H 0.4408 0.3545 0.3083 0.045 Uiso 1 1 calc R
C31 C 0.38037(19) 0.2670(2) 0.29092(16) 0.0776(12) Uani 1 1 d .
H31A H 0.3447 0.2973 0.2723 0.116 Uiso 1 1 calc R
H31B H 0.3781 0.2582 0.3356 0.116 Uiso 1 1 calc R
H31C H 0.3792 0.2198 0.2686 0.116 Uiso 1 1 calc R
C32 C 0.49770(19) 0.26368(17) 0.31545(12) 0.0730(13) Uani 1 1 d .
H32A H 0.4968 0.2144 0.2967 0.109 Uiso 1 1 calc R
H32B H 0.4970 0.2594 0.3609 0.109 Uiso 1 1 calc R
H32C H 0.5359 0.2892 0.3084 0.109 Uiso 1 1 calc R
O1 O 0.38986(6) 0.40501(8) 0.03359(6) 0.0181(3) Uani 1 1 d .
C33 C 0.32796(10) 0.41406(12) -0.00465(10) 0.0215(5) Uani 1 1 d .
H33A H 0.3032 0.4516 0.0140 0.026 Uiso 1 1 calc R
H33B H 0.3046 0.3670 -0.0080 0.026 Uiso 1 1 calc R
C34 C 0.34121(11) 0.43853(14) -0.06855(11) 0.0311(6) Uani 1 1 d .
H34A H 0.3478 0.4924 -0.0698 0.037 Uiso 1 1 calc R
H34B H 0.3068 0.4244 -0.1025 0.037 Uiso 1 1 calc R
C35 C 0.40105(11) 0.39675(13) -0.07400(10) 0.0280(5) Uani 1 1 d .
H35A H 0.3923 0.3444 -0.0849 0.034 Uiso 1 1 calc R
H35B H 0.4236 0.4193 -0.1060 0.034 Uiso 1 1 calc R
C36 C 0.43760(10) 0.40461(12) -0.00832(10) 0.0210(5) Uani 1 1 d .
H36A H 0.4668 0.3628 0.0018 0.025 Uiso 1 1 calc R
H36B H 0.4618 0.4511 -0.0043 0.025 Uiso 1 1 calc R
Zr2 Zr 0.089349(9) 0.106125(10) 0.373603(9) 0.01225(5) Uani 1 1 d .
Cl3 Cl 0.19379(2) 0.16179(3) 0.38767(2) 0.01910(11) Uani 1 1 d .
Cl4 Cl -0.01459(2) 0.05130(3) 0.37657(2) 0.01832(11) Uani 1 1 d .
N5 N 0.12889(8) -0.00748(9) 0.39541(8) 0.0166(4) Uani 1 1 d .
N6 N 0.11097(8) 0.03192(9) 0.29596(8) 0.0163(4) Uani 1 1 d .
N7 N 0.05915(8) 0.18034(9) 0.29304(8) 0.0154(4) Uani 1 1 d .
N8 N 0.04148(7) 0.21554(9) 0.38842(8) 0.0135(3) Uani 1 1 d .
C37 C 0.11410(10) 0.01923(11) 0.23052(10) 0.0182(4) Uani 1 1 d .
C38 C 0.05792(11) 0.00729(11) 0.18875(10) 0.0201(5) Uani 1 1 d .
C39 C 0.06203(12) -0.00946(12) 0.12633(11) 0.0279(5) Uani 1 1 d .
H39 H 0.0249 -0.0188 0.0975 0.033 Uiso 1 1 calc R
C40 C 0.11971(13) -0.01272(13) 0.10544(11) 0.0309(6) Uani 1 1 d .
H40 H 0.1218 -0.0245 0.0627 0.037 Uiso 1 1 calc R
C41 C 0.17360(12) 0.00104(12) 0.14651(11) 0.0290(6) Uani 1 1 d .
H41 H 0.2127 -0.0004 0.1314 0.035 Uiso 1 1 calc R
C42 C 0.17249(11) 0.01718(12) 0.21017(10) 0.0223(5) Uani 1 1 d .
C43 C -0.00427(10) 0.01019(12) 0.21282(10) 0.0221(5) Uani 1 1 d .
H43 H -0.0001 0.0465 0.2483 0.027 Uiso 1 1 calc R
C44 C -0.02000(11) -0.06479(12) 0.23942(12) 0.0306(6) Uani 1 1 d .
H44A H -0.0257 -0.1013 0.2054 0.046 Uiso 1 1 calc R
H44B H -0.0587 -0.0607 0.2577 0.046 Uiso 1 1 calc R
H44C H 0.0143 -0.0802 0.2721 0.046 Uiso 1 1 calc R
C45 C -0.05865(11) 0.03536(13) 0.16332(11) 0.0317(6) Uani 1 1 d .
H45A H -0.0476 0.0818 0.1445 0.048 Uiso 1 1 calc R
H45B H -0.0960 0.0427 0.1833 0.048 Uiso 1 1 calc R
H45C H -0.0673 -0.0022 0.1303 0.048 Uiso 1 1 calc R
C46 C 0.23351(11) 0.03196(14) 0.25371(11) 0.0293(5) Uani 1 1 d .
H46 H 0.2229 0.0493 0.2950 0.035 Uiso 1 1 calc R
C47 C 0.27239(13) 0.09231(15) 0.22825(14) 0.0429(7) Uani 1 1 d .
H47A H 0.2852 0.0757 0.1887 0.064 Uiso 1 1 calc R
H47B H 0.3097 0.1026 0.2593 0.064 Uiso 1 1 calc R
H47C H 0.2472 0.1371 0.2205 0.064 Uiso 1 1 calc R
C48 C 0.27233(12) -0.03850(15) 0.26601(13) 0.0420(7) Uani 1 1 d .
H48A H 0.2485 -0.0752 0.2859 0.063 Uiso 1 1 calc R
H48B H 0.3115 -0.0275 0.2940 0.063 Uiso 1 1 calc R
H48C H 0.2818 -0.0579 0.2259 0.063 Uiso 1 1 calc R
C49 C 0.12893(9) -0.02250(11) 0.33557(10) 0.0171(4) Uani 1 1 d .
H49 H 0.1410 -0.0692 0.3217 0.021 Uiso 1 1 calc R
C50 C 0.13847(10) -0.06748(12) 0.44205(10) 0.0201(5) Uani 1 1 d .
H50 H 0.1303 -0.0471 0.4833 0.024 Uiso 1 1 calc R
C51 C 0.09265(11) -0.13048(12) 0.42445(11) 0.0262(5) Uani 1 1 d .
H51A H 0.0499 -0.1110 0.4156 0.039 Uiso 1 1 calc R
H51B H 0.0957 -0.1655 0.4596 0.039 Uiso 1 1 calc R
H51C H 0.1028 -0.1556 0.3869 0.039 Uiso 1 1 calc R
C52 C 0.20591(11) -0.09445(13) 0.45126(13) 0.0354(6) Uani 1 1 d .
H52A H 0.2154 -0.1148 0.4115 0.053 Uiso 1 1 calc R
H52B H 0.2116 -0.1327 0.4839 0.053 Uiso 1 1 calc R
H52C H 0.2342 -0.0532 0.4643 0.053 Uiso 1 1 calc R
C53 C 0.01009(9) 0.26114(11) 0.42774(9) 0.0152(4) Uani 1 1 d .
C54 C 0.04662(10) 0.30066(11) 0.47678(10) 0.0172(4) Uani 1 1 d .
C55 C 0.01630(10) 0.34315(12) 0.51649(10) 0.0221(5) Uani 1 1 d .
H55 H 0.0403 0.3696 0.5501 0.026 Uiso 1 1 calc R
C56 C -0.04849(11) 0.34766(12) 0.50788(10) 0.0242(5) Uani 1 1 d .
H56 H -0.0686 0.3767 0.5357 0.029 Uiso 1 1 calc R
C57 C -0.08375(10) 0.31019(12) 0.45914(10) 0.0219(5) Uani 1 1 d .
H57 H -0.1281 0.3143 0.4534 0.026 Uiso 1 1 calc R
C58 C -0.05577(10) 0.26626(11) 0.41800(10) 0.0175(4) Uani 1 1 d .
C59 C 0.11757(9) 0.30061(12) 0.48170(10) 0.0187(4) Uani 1 1 d .
H59 H 0.1306 0.2511 0.4679 0.022 Uiso 1 1 calc R
C60 C 0.15216(11) 0.31453(13) 0.54838(10) 0.0269(5) Uani 1 1 d .
H60A H 0.1452 0.3655 0.5606 0.040 Uiso 1 1 calc R
H60B H 0.1971 0.3062 0.5493 0.040 Uiso 1 1 calc R
H60C H 0.1364 0.2809 0.5779 0.040 Uiso 1 1 calc R
C61 C 0.13706(10) 0.35814(13) 0.43612(11) 0.0278(5) Uani 1 1 d .
H61A H 0.1172 0.3467 0.3930 0.042 Uiso 1 1 calc R
H61B H 0.1827 0.3574 0.4383 0.042 Uiso 1 1 calc R
H61C H 0.1238 0.4071 0.4479 0.042 Uiso 1 1 calc R
C62 C -0.09740(10) 0.22730(12) 0.36399(10) 0.0213(5) Uani 1 1 d .
H62 H -0.0701 0.1942 0.3427 0.026 Uiso 1 1 calc R
C63 C -0.12774(11) 0.28328(14) 0.31488(11) 0.0337(6) Uani 1 1 d .
H63A H -0.1552 0.3162 0.3344 0.051 Uiso 1 1 calc R
H63B H -0.1524 0.2571 0.2795 0.051 Uiso 1 1 calc R
H63C H -0.0950 0.3122 0.2994 0.051 Uiso 1 1 calc R
C64 C -0.14721(11) 0.17956(14) 0.38752(12) 0.0333(6) Uani 1 1 d .
H64A H -0.1269 0.1438 0.4183 0.050 Uiso 1 1 calc R
H64B H -0.1713 0.1534 0.3518 0.050 Uiso 1 1 calc R
H64C H -0.1754 0.2109 0.4076 0.050 Uiso 1 1 calc R
C65 C 0.03670(9) 0.23067(11) 0.32754(9) 0.0158(4) Uani 1 1 d .
H65 H 0.0183 0.2749 0.3099 0.019 Uiso 1 1 calc R
C66 C 0.06872(10) 0.19829(12) 0.22822(10) 0.0208(5) Uani 1 1 d .
H66 H 0.0772 0.1511 0.2070 0.025 Uiso 1 1 calc R
C67 C 0.12636(11) 0.24702(14) 0.22999(11) 0.0323(6) Uani 1 1 d .
H67A H 0.1186 0.2947 0.2486 0.048 Uiso 1 1 calc R
H67B H 0.1352 0.2544 0.1870 0.048 Uiso 1 1 calc R
H67C H 0.1624 0.2232 0.2555 0.048 Uiso 1 1 calc R
C68 C 0.01094(11) 0.23332(13) 0.18955(10) 0.0287(5) Uani 1 1 d .
H68A H -0.0261 0.2037 0.1937 0.043 Uiso 1 1 calc R
H68B H 0.0164 0.2355 0.1451 0.043 Uiso 1 1 calc R
H68C H 0.0054 0.2833 0.2051 0.043 Uiso 1 1 calc R
O2 O 0.10251(6) 0.10620(8) 0.48109(6) 0.0163(3) Uani 1 1 d .
C69 C 0.16286(9) 0.09960(12) 0.52304(9) 0.0197(5) Uani 1 1 d .
H69A H 0.1856 0.1471 0.5262 0.024 Uiso 1 1 calc R
H69B H 0.1894 0.0615 0.5074 0.024 Uiso 1 1 calc R
C70 C 0.14575(10) 0.07772(14) 0.58648(10) 0.0267(5) Uani 1 1 d .
H70A H 0.1408 0.0237 0.5896 0.032 Uiso 1 1 calc R
H70B H 0.1777 0.0948 0.6217 0.032 Uiso 1 1 calc R
C71 C 0.08388(10) 0.11719(13) 0.58625(10) 0.0242(5) Uani 1 1 d .
H71A H 0.0597 0.0951 0.6171 0.029 Uiso 1 1 calc R
H71B H 0.0903 0.1702 0.5957 0.029 Uiso 1 1 calc R
C72 C 0.05170(9) 0.10522(12) 0.51936(9) 0.0185(4) Uani 1 1 d .
H72A H 0.0295 0.0574 0.5153 0.022 Uiso 1 1 calc R
H72B H 0.0211 0.1450 0.5062 0.022 Uiso 1 1 calc R
C73 C 0.21651(10) 0.64589(13) 0.44540(11) 0.0254(5) Uani 1 1 d .
C74 C 0.20765(10) 0.57088(13) 0.45129(11) 0.0255(5) Uani 1 1 d .
H74 H 0.1782 0.5462 0.4209 0.031 Uiso 1 1 calc R
C75 C 0.24091(10) 0.53089(14) 0.50081(11) 0.0293(6) Uani 1 1 d .
H75 H 0.2341 0.4795 0.5040 0.035 Uiso 1 1 calc R
C76 C 0.28372(11) 0.56617(16) 0.54522(12) 0.0363(6) Uani 1 1 d .
H76 H 0.3071 0.5391 0.5788 0.044 Uiso 1 1 calc R
C77 C 0.29234(12) 0.64112(17) 0.54059(13) 0.0417(7) Uani 1 1 d .
H77 H 0.3214 0.6658 0.5714 0.050 Uiso 1 1 calc R
C78 C 0.25885(11) 0.68049(15) 0.49132(12) 0.0355(6) Uani 1 1 d .
H78 H 0.2650 0.7321 0.4889 0.043 Uiso 1 1 calc R
C79 C 0.18095(12) 0.68925(14) 0.39164(12) 0.0382(6) Uani 1 1 d .
H79A H 0.1702 0.6571 0.3549 0.057 Uiso 1 1 calc R
H79B H 0.2070 0.7300 0.3808 0.057 Uiso 1 1 calc R
H79C H 0.1425 0.7089 0.4043 0.057 Uiso 1 1 calc R

loop_
_atom_site_aniso_label
_atom_site_aniso_U_11
_atom_site_aniso_U_22
_atom_site_aniso_U_33
_atom_site_aniso_U_23
_atom_site_aniso_U_13
_atom_site_aniso_U_12
Zr1 0.01571(10) 0.01301(10) 0.01347(10) -0.00012(8) 0.00278(8) -0.00030(8)
Cl1 0.0189(2) 0.0246(3) 0.0258(3) -0.0024(2) 0.0066(2) -0.0047(2)
Cl2 0.0169(2) 0.0186(3) 0.0232(3) 0.0005(2) 0.0040(2) -0.0021(2)
N1 0.0173(8) 0.0157(9) 0.0163(9) 0.0003(7) 0.0027(7) -0.0001(7)
N2 0.0205(9) 0.0140(9) 0.0150(9) 0.0001(7) 0.0037(7) 0.0014(7)
N3 0.0324(10) 0.0141(9) 0.0134(9) 0.0001(7) 0.0018(8) -0.0009(8)
N4 0.0198(9) 0.0148(9) 0.0148(9) -0.0017(7) 0.0019(7) 0.0000(7)
C1 0.0302(12) 0.0105(10) 0.0163(11) 0.0010(8) 0.0060(9) 0.0009(9)
C2 0.0292(12) 0.0097(10) 0.0196(11) 0.0011(9) 0.0022(9) 0.0000(9)
C3 0.0395(14) 0.0182(12) 0.0204(12) -0.0007(10) -0.0005(10) 0.0017(10)
C4 0.0530(16) 0.0229(13) 0.0171(12) -0.0018(10) 0.0090(11) 0.0074(11)
C5 0.0410(14) 0.0230(13) 0.0269(13) 0.0016(11) 0.0172(12) 0.0042(11)
C6 0.0304(12) 0.0156(11) 0.0209(11) -0.0004(9) 0.0081(10) 0.0008(9)
C7 0.0256(11) 0.0171(11) 0.0212(11) 0.0016(9) 0.0006(9) -0.0030(9)
C8 0.0293(13) 0.0238(13) 0.0449(16) 0.0095(12) -0.0042(12) -0.0066(10)
C9 0.0354(14) 0.0313(14) 0.0264(13) 0.0045(11) 0.0000(11) 0.0048(11)
C10 0.0253(12) 0.0363(15) 0.0292(13) -0.0025(11) 0.0118(10) -0.0014(11)
C11 0.0396(16) 0.0446(18) 0.0568(19) 0.0002(15) 0.0158(14) -0.0103(13)
C12 0.0297(14) 0.0518(19) 0.0474(17) 0.0076(14) 0.0093(13) 0.0089(13)
C13 0.0165(10) 0.0146(11) 0.0224(11) -0.0014(9) 0.0040(9) 0.0005(8)
C14 0.0250(11) 0.0182(11) 0.0169(11) 0.0032(9) -0.0011(9) 0.0003(9)
C15 0.0401(16) 0.0415(17) 0.067(2) 0.0337(15) 0.0019(15) -0.0089(13)
C16 0.072(2) 0.0501(19) 0.0464(18) 0.0226(15) 0.0230(16) 0.0406(17)
C17 0.0227(11) 0.0122(10) 0.0168(10) 0.0013(8) 0.0044(9) 0.0015(8)
C18 0.0233(11) 0.0131(11) 0.0177(11) 0.0018(9) 0.0017(9) -0.0005(8)
C19 0.0337(13) 0.0195(12) 0.0188(11) -0.0038(9) 0.0024(10) -0.0006(10)
C20 0.0329(13) 0.0220(12) 0.0223(12) -0.0033(10) 0.0083(10) 0.0051(10)
C21 0.0247(12) 0.0219(12) 0.0296(13) 0.0000(10) 0.0086(10) 0.0035(10)
C22 0.0236(11) 0.0151(11) 0.0222(11) 0.0013(9) 0.0026(9) -0.0001(9)
C23 0.0228(11) 0.0182(11) 0.0186(11) 0.0009(9) 0.0019(9) -0.0009(9)
C24 0.0274(12) 0.0266(13) 0.0242(12) -0.0017(10) -0.0038(10) -0.0036(10)
C25 0.0250(12) 0.0357(15) 0.0340(14) 0.0119(12) 0.0007(11) -0.0040(11)
C26 0.0207(11) 0.0222(12) 0.0319(13) -0.0072(10) 0.0002(10) 0.0022(9)
C27 0.0259(13) 0.0359(16) 0.0563(18) -0.0174(13) 0.0110(12) -0.0091(11)
C28 0.0366(15) 0.0373(16) 0.0470(17) -0.0038(13) -0.0160(13) 0.0100(12)
C29 0.0264(12) 0.0134(11) 0.0217(11) 0.0006(9) 0.0007(9) -0.0010(9)
C30 0.085(2) 0.0165(12) 0.0130(11) -0.0011(10) 0.0123(13) 0.0051(13)
C31 0.124(3) 0.070(3) 0.050(2) 0.0154(18) 0.049(2) -0.025(2)
C32 0.148(4) 0.0435(19) 0.0177(14) -0.0040(13) -0.0166(18) 0.042(2)
O1 0.0173(7) 0.0219(8) 0.0153(7) 0.0005(6) 0.0027(6) 0.0001(6)
C33 0.0199(11) 0.0213(12) 0.0215(11) 0.0015(9) -0.0025(9) -0.0049(9)
C34 0.0347(13) 0.0342(15) 0.0209(12) 0.0090(11) -0.0065(10) -0.0151(11)
C35 0.0399(14) 0.0281(13) 0.0169(11) -0.0025(10) 0.0074(10) -0.0147(11)
C36 0.0251(11) 0.0211(12) 0.0187(11) 0.0008(9) 0.0093(9) -0.0027(9)
Zr2 0.01465(9) 0.01099(10) 0.01139(9) 0.00022(8) 0.00285(7) 0.00043(8)
Cl3 0.0168(2) 0.0213(3) 0.0195(3) 0.0003(2) 0.0036(2) -0.0023(2)
Cl4 0.0181(2) 0.0164(3) 0.0206(3) 0.0008(2) 0.0034(2) -0.0029(2)
N5 0.0216(9) 0.0129(9) 0.0154(9) 0.0004(7) 0.0035(7) 0.0021(7)
N6 0.0219(9) 0.0137(9) 0.0137(9) 0.0005(7) 0.0044(7) 0.0024(7)
N7 0.0215(9) 0.0129(9) 0.0126(8) 0.0000(7) 0.0049(7) -0.0004(7)
N8 0.0160(8) 0.0105(8) 0.0141(8) -0.0007(7) 0.0028(7) 0.0003(7)
C37 0.0318(12) 0.0089(10) 0.0150(10) 0.0013(8) 0.0069(9) 0.0034(9)
C38 0.0357(13) 0.0071(10) 0.0178(11) -0.0004(8) 0.0046(10) -0.0001(9)
C39 0.0467(15) 0.0178(12) 0.0181(11) -0.0016(10) 0.0017(11) -0.0027(11)
C40 0.0595(17) 0.0197(13) 0.0162(11) -0.0037(10) 0.0145(12) 0.0002(12)
C41 0.0456(15) 0.0209(13) 0.0245(13) -0.0001(10) 0.0184(11) 0.0049(11)
C42 0.0325(12) 0.0159(11) 0.0202(11) 0.0003(9) 0.0092(10) 0.0038(9)
C43 0.0315(12) 0.0139(11) 0.0196(11) 0.0008(9) -0.0006(10) -0.0032(9)
C44 0.0355(14) 0.0207(13) 0.0345(14) 0.0037(11) 0.0024(11) -0.0063(10)
C45 0.0373(14) 0.0287(14) 0.0262(13) -0.0016(11) -0.0038(11) 0.0013(11)
C46 0.0285(12) 0.0356(15) 0.0262(13) -0.0042(11) 0.0119(10) 0.0028(11)
C47 0.0387(15) 0.0384(17) 0.0539(18) -0.0002(14) 0.0148(14) -0.0019(13)
C48 0.0356(15) 0.0491(18) 0.0434(16) 0.0110(14) 0.0128(13) 0.0111(13)
C49 0.0180(10) 0.0151(11) 0.0190(11) -0.0012(9) 0.0052(9) 0.0020(8)
C50 0.0254(11) 0.0158(11) 0.0179(11) 0.0049(9) -0.0003(9) 0.0025(9)
C51 0.0302(12) 0.0228(12) 0.0270(13) 0.0058(10) 0.0091(10) -0.0025(10)
C52 0.0264(13) 0.0273(14) 0.0490(16) 0.0130(12) -0.0048(12) 0.0034(11)
C53 0.0217(10) 0.0099(10) 0.0148(10) 0.0022(8) 0.0058(8) 0.0007(8)
C54 0.0240(11) 0.0117(10) 0.0161(10) 0.0010(8) 0.0037(9) -0.0006(8)
C55 0.0316(12) 0.0176(11) 0.0171(11) -0.0033(9) 0.0040(9) -0.0003(9)
C56 0.0332(13) 0.0226(12) 0.0189(11) -0.0023(10) 0.0105(10) 0.0066(10)
C57 0.0204(11) 0.0223(12) 0.0243(12) 0.0021(10) 0.0077(9) 0.0031(9)
C58 0.0214(10) 0.0141(11) 0.0174(10) 0.0038(9) 0.0049(9) 0.0004(8)
C59 0.0214(11) 0.0156(11) 0.0186(11) -0.0008(9) 0.0017(9) -0.0004(9)
C60 0.0289(12) 0.0262(13) 0.0238(12) -0.0035(10) -0.0016(10) -0.0043(10)
C61 0.0238(12) 0.0290(14) 0.0296(13) 0.0066(11) 0.0012(10) -0.0054(10)
C62 0.0180(10) 0.0243(12) 0.0209(11) -0.0028(9) 0.0013(9) 0.0005(9)
C63 0.0308(13) 0.0355(15) 0.0312(14) -0.0006(12) -0.0060(11) 0.0072(11)
C64 0.0257(12) 0.0343(15) 0.0411(15) -0.0082(12) 0.0089(11) -0.0090(11)
C65 0.0189(10) 0.0128(10) 0.0152(10) 0.0022(8) 0.0014(8) -0.0014(8)
C66 0.0368(13) 0.0136(11) 0.0129(10) 0.0004(9) 0.0071(9) 0.0029(9)
C67 0.0331(13) 0.0416(16) 0.0238(13) 0.0115(11) 0.0091(11) -0.0024(11)
C68 0.0408(14) 0.0265(13) 0.0170(11) 0.0024(10) -0.0004(10) -0.0005(11)
O2 0.0148(7) 0.0205(8) 0.0135(7) 0.0018(6) 0.0022(6) 0.0006(6)
C69 0.0179(10) 0.0241(12) 0.0156(10) 0.0021(9) -0.0025(8) -0.0009(9)
C70 0.0271(12) 0.0350(14) 0.0167(11) 0.0076(10) -0.0007(10) -0.0081(10)
C71 0.0327(12) 0.0258(13) 0.0154(11) -0.0038(9) 0.0079(9) -0.0103(10)
C72 0.0198(10) 0.0214(12) 0.0160(10) 0.0028(9) 0.0077(8) 0.0006(9)
C73 0.0242(11) 0.0265(13) 0.0276(13) -0.0043(10) 0.0115(10) 0.0013(10)
C74 0.0239(11) 0.0276(13) 0.0258(12) -0.0066(10) 0.0066(10) -0.0009(10)
C75 0.0247(13) 0.0339(14) 0.0308(14) 0.0052(11) 0.0091(11) 0.0012(10)
C76 0.0255(13) 0.0563(19) 0.0277(14) 0.0087(13) 0.0056(11) -0.0036(12)
C77 0.0286(14) 0.061(2) 0.0348(15) -0.0088(14) 0.0020(12) -0.0194(13)
C78 0.0353(14) 0.0326(15) 0.0406(15) -0.0089(12) 0.0123(12) -0.0119(11)
C79 0.0412(15) 0.0278(14) 0.0447(16) 0.0001(12) 0.0040(13) 0.0056(12)

loop_
_atom_type_symbol
_atom_type_description
_atom_type_scat_dispersion_real
_atom_type_scat_dispersion_imag
_atom_type_scat_source
C C 0.0033 0.0016 'International Tables Vol C Tables 4.2.6.8 and 6.1.1.4'
H H 0.0000 0.0000 'International Tables Vol C Tables 4.2.6.8 and 6.1.1.4'
N N 0.0061 0.0033 'International Tables Vol C Tables 4.2.6.8 and 6.1.1.4'
O O 0.0106 0.0060 'International Tables Vol C Tables 4.2.6.8 and 6.1.1.4'
Cl Cl 0.1484 0.1585 'International Tables Vol C Tables 4.2.6.8 and 6.1.1.4'
Zr Zr -2.9673 0.5597 'International Tables Vol C Tables 4.2.6.8 and 6.1.1.4'

loop_
_geom_angle_atom_site_label_1
_geom_angle_atom_site_label_2
_geom_angle_atom_site_label_3
_geom_angle
N3 Zr1 N2 81.74(6)
N3 Zr1 N1 141.00(6)
N2 Zr1 N1 59.28(6)
N3 Zr1 N4 59.51(6)
N2 Zr1 N4 141.05(6)
N1 Zr1 N4 158.97(6)
N3 Zr1 O1 139.78(6)
N2 Zr1 O1 138.31(6)
N1 Zr1 O1 79.21(6)
N4 Zr1 O1 80.63(6)
N3 Zr1 Cl1 90.88(5)
N2 Zr1 Cl1 92.48(5)
N1 Zr1 Cl1 92.19(5)
N4 Zr1 Cl1 91.92(5)
O1 Zr1 Cl1 84.90(5)
N3 Zr1 Cl2 94.79(5)
N2 Zr1 Cl2 94.50(5)
N1 Zr1 Cl2 87.33(4)
N4 Zr1 Cl2 85.61(5)
O1 Zr1 Cl2 86.74(5)
Cl1 Zr1 Cl2 171.57(2)
N3 Zr1 C29 29.65(6)
N2 Zr1 C29 111.30(6)
N1 Zr1 C29 169.91(6)
N4 Zr1 C29 29.86(6)
O1 Zr1 C29 110.37(6)
Cl1 Zr1 C29 91.85(5)
Cl2 Zr1 C29 90.01(5)
N3 Zr1 C13 111.56(6)
N2 Zr1 C13 29.91(6)
N1 Zr1 C13 29.44(6)
N4 Zr1 C13 169.37(6)
O1 Zr1 C13 108.64(6)
Cl1 Zr1 C13 94.07(5)
Cl2 Zr1 C13 89.65(5)
C29 Zr1 C13 140.91(7)
C13 N1 C14 119.85(18)
C13 N1 Zr1 91.66(13)
C14 N1 Zr1 145.59(14)
C13 N2 C1 117.06(17)
C13 N2 Zr1 92.98(13)
C1 N2 Zr1 149.95(13)
C29 N3 C30 120.24(18)
C29 N3 Zr1 94.06(13)
C30 N3 Zr1 144.19(15)
C29 N4 C17 119.80(17)
C29 N4 Zr1 90.84(13)
C17 N4 Zr1 147.59(13)
C6 C1 C2 121.8(2)
C6 C1 N2 119.47(19)
C2 C1 N2 118.72(19)
C3 C2 C1 118.0(2)
C3 C2 C7 122.0(2)
C1 C2 C7 119.98(19)
C4 C3 C2 120.9(2)
C4 C3 H3 119.5
C2 C3 H3 119.5
C5 C4 C3 120.3(2)
C5 C4 H4 119.9
C3 C4 H4 119.9
C4 C5 C6 121.3(2)
C4 C5 H5 119.3
C6 C5 H5 119.3
C1 C6 C5 117.7(2)
C1 C6 C10 122.5(2)
C5 C6 C10 119.9(2)
C2 C7 C9 113.83(18)
C2 C7 C8 110.56(19)
C9 C7 C8 109.45(18)
C2 C7 H7 107.6
C9 C7 H7 107.6
C8 C7 H7 107.6
C7 C8 H8A 109.5
C7 C8 H8B 109.5
H8A C8 H8B 109.5
C7 C8 H8C 109.5
H8A C8 H8C 109.5
H8B C8 H8C 109.5
C7 C9 H9A 109.5
C7 C9 H9B 109.5
H9A C9 H9B 109.5
C7 C9 H9C 109.5
H9A C9 H9C 109.5
H9B C9 H9C 109.5
C6 C10 C11 112.6(2)
C6 C10 C12 111.1(2)
C11 C10 C12 109.5(2)
C6 C10 H10 107.8
C11 C10 H10 107.8
C12 C10 H10 107.8
C10 C11 H11A 109.5
C10 C11 H11B 109.5
H11A C11 H11B 109.5
C10 C11 H11C 109.5
H11A C11 H11C 109.5
H11B C11 H11C 109.5
C10 C12 H12A 109.5
C10 C12 H12B 109.5
H12A C12 H12B 109.5
C10 C12 H12C 109.5
H12A C12 H12C 109.5
H12B C12 H12C 109.5
N1 C13 N2 115.85(19)
N1 C13 Zr1 58.91(11)
N2 C13 Zr1 57.11(11)
N1 C13 H13 122.1
N2 C13 H13 122.1
Zr1 C13 H13 176.0
N1 C14 C16 113.06(19)
N1 C14 C15 110.66(18)
C16 C14 C15 110.9(2)
N1 C14 H14 107.3
C16 C14 H14 107.3
C15 C14 H14 107.3
C14 C15 H15A 109.5
C14 C15 H15B 109.5
H15A C15 H15B 109.5
C14 C15 H15C 109.5
H15A C15 H15C 109.5
H15B C15 H15C 109.5
C14 C16 H16A 109.5
C14 C16 H16B 109.5
H16A C16 H16B 109.5
C14 C16 H16C 109.5
H16A C16 H16C 109.5
H16B C16 H16C 109.5
C22 C17 C18 120.92(19)
C22 C17 N4 121.12(18)
C18 C17 N4 117.95(18)
C19 C18 C17 118.50(19)
C19 C18 C23 121.41(19)
C17 C18 C23 119.91(19)
C20 C19 C18 120.8(2)
C20 C19 H19 119.6
C18 C19 H19 119.6
C21 C20 C19 120.3(2)
C21 C20 H20 119.9
C19 C20 H20 119.9
C20 C21 C22 121.5(2)
C20 C21 H21 119.3
C22 C21 H21 119.3
C21 C22 C17 118.1(2)
C21 C22 C26 118.70(19)
C17 C22 C26 123.23(19)
C18 C23 C24 114.20(18)
C18 C23 C25 109.52(18)
C24 C23 C25 109.82(18)
C18 C23 H23 107.7
C24 C23 H23 107.7
C25 C23 H23 107.7
C23 C24 H24A 109.5
C23 C24 H24B 109.5
H24A C24 H24B 109.5
C23 C24 H24C 109.5
H24A C24 H24C 109.5
H24B C24 H24C 109.5
C23 C25 H25A 109.5
C23 C25 H25B 109.5
H25A C25 H25B 109.5
C23 C25 H25C 109.5
H25A C25 H25C 109.5
H25B C25 H25C 109.5
C22 C26 C27 112.0(2)
C22 C26 C28 110.41(19)
C27 C26 C28 110.5(2)
C22 C26 H26 107.9
C27 C26 H26 107.9
C28 C26 H26 107.9
C26 C27 H27A 109.5
C26 C27 H27B 109.5
H27A C27 H27B 109.5
C26 C27 H27C 109.5
H27A C27 H27C 109.5
H27B C27 H27C 109.5
C26 C28 H28A 109.5
C26 C28 H28B 109.5
H28A C28 H28B 109.5
C26 C28 H28C 109.5
H28A C28 H28C 109.5
H28B C28 H28C 109.5
N3 C29 N4 115.58(19)
N3 C29 Zr1 56.29(11)
N4 C29 Zr1 59.30(11)
N3 C29 H29 122.2
N4 C29 H29 122.2
Zr1 C29 H29 178.4
N3 C30 C32 112.9(2)
N3 C30 C31 109.6(2)
C32 C30 C31 111.6(3)
N3 C30 H30 107.5
C32 C30 H30 107.5
C31 C30 H30 107.5
C30 C31 H31A 109.5
C30 C31 H31B 109.5
H31A C31 H31B 109.5
C30 C31 H31C 109.5
H31A C31 H31C 109.5
H31B C31 H31C 109.5
C30 C32 H32A 109.5
C30 C32 H32B 109.5
H32A C32 H32B 109.5
C30 C32 H32C 109.5
H32A C32 H32C 109.5
H32B C32 H32C 109.5
C33 O1 C36 108.93(15)
C33 O1 Zr1 125.13(12)
C36 O1 Zr1 125.77(12)
O1 C33 C34 104.82(17)
O1 C33 H33A 110.8
C34 C33 H33A 110.8
O1 C33 H33B 110.8
C34 C33 H33B 110.8
H33A C33 H33B 108.9
C33 C34 C35 101.90(18)
C33 C34 H34A 111.4
C35 C34 H34A 111.4
C33 C34 H34B 111.4
C35 C34 H34B 111.4
H34A C34 H34B 109.3
C36 C35 C34 102.08(18)
C36 C35 H35A 111.4
C34 C35 H35A 111.4
C36 C35 H35B 111.4
C34 C35 H35B 111.4
H35A C35 H35B 109.2
O1 C36 C35 104.81(17)
O1 C36 H36A 110.8
C35 C36 H36A 110.8
O1 C36 H36B 110.8
C35 C36 H36B 110.8
H36A C36 H36B 108.9
N7 Zr2 N6 81.75(6)
N7 Zr2 N5 141.02(6)
N6 Zr2 N5 59.27(6)
N7 Zr2 O2 140.03(6)
N6 Zr2 O2 137.94(6)
N5 Zr2 O2 78.86(6)
N7 Zr2 N8 59.52(6)
N6 Zr2 N8 140.83(6)
N5 Zr2 N8 158.79(6)
O2 Zr2 N8 81.20(6)
N7 Zr2 Cl3 89.96(5)
N6 Zr2 Cl3 92.61(5)
N5 Zr2 Cl3 92.29(5)
O2 Zr2 Cl3 84.66(5)
N8 Zr2 Cl3 92.99(4)
N7 Zr2 Cl4 96.13(5)
N6 Zr2 Cl4 94.11(5)
N5 Zr2 Cl4 86.70(5)
O2 Zr2 Cl4 86.88(5)
N8 Zr2 Cl4 85.06(4)
Cl3 Zr2 Cl4 171.514(19)
N7 Zr2 C65 29.62(6)
N6 Zr2 C65 111.22(6)
N5 Zr2 C65 169.89(6)
O2 Zr2 C65 110.81(6)
N8 Zr2 C65 29.90(6)
Cl3 Zr2 C65 91.59(5)
Cl4 Zr2 C65 90.81(5)
N7 Zr2 C49 111.49(6)
N6 Zr2 C49 29.77(6)
N5 Zr2 C49 29.53(6)
O2 Zr2 C49 108.37(6)
N8 Zr2 C49 168.73(6)
Cl3 Zr2 C49 93.81(5)
Cl4 Zr2 C49 89.46(5)
C65 Zr2 C49 140.77(6)
C49 N5 C50 119.30(17)
C49 N5 Zr2 92.59(13)
C50 N5 Zr2 145.83(14)
C49 N6 C37 117.07(17)
C49 N6 Zr2 92.66(13)
C37 N6 Zr2 150.27(13)
C65 N7 C66 119.67(17)
C65 N7 Zr2 94.26(12)
C66 N7 Zr2 143.65(13)
C65 N8 C53 119.44(17)
C65 N8 Zr2 90.64(12)
C53 N8 Zr2 148.67(13)
C42 C37 C38 121.9(2)
C42 C37 N6 119.43(19)
C38 C37 N6 118.70(19)
C39 C38 C37 118.0(2)
C39 C38 C43 122.0(2)
C37 C38 C43 120.06(19)
C38 C39 C40 121.0(2)
C38 C39 H39 119.5
C40 C39 H39 119.5
C41 C40 C39 120.0(2)
C41 C40 H40 120.0
C39 C40 H40 120.0
C40 C41 C42 121.6(2)
C40 C41 H41 119.2
C42 C41 H41 119.2
C37 C42 C41 117.6(2)
C37 C42 C46 122.94(19)
C41 C42 C46 119.5(2)
C38 C43 C45 113.69(19)
C38 C43 C44 110.82(18)
C45 C43 C44 109.46(19)
C38 C43 H43 107.5
C45 C43 H43 107.5
C44 C43 H43 107.5
C43 C44 H44A 109.5
C43 C44 H44B 109.5
H44A C44 H44B 109.5
C43 C44 H44C 109.5
H44A C44 H44C 109.5
H44B C44 H44C 109.5
C43 C45 H45A 109.5
C43 C45 H45B 109.5
H45A C45 H45B 109.5
C43 C45 H45C 109.5
H45A C45 H45C 109.5
H45B C45 H45C 109.5
C42 C46 C48 111.0(2)
C42 C46 C47 112.3(2)
C48 C46 C47 110.1(2)
C42 C46 H46 107.7
C48 C46 H46 107.7
C47 C46 H46 107.7
C46 C47 H47A 109.5
C46 C47 H47B 109.5
H47A C47 H47B 109.5
C46 C47 H47C 109.5
H47A C47 H47C 109.5
H47B C47 H47C 109.5
C46 C48 H48A 109.5
C46 C48 H48B 109.5
H48A C48 H48B 109.5
C46 C48 H48C 109.5
H48A C48 H48C 109.5
H48B C48 H48C 109.5
N5 C49 N6 115.37(19)
N5 C49 Zr2 57.88(11)
N6 C49 Zr2 57.57(11)
N5 C49 H49 122.3
N6 C49 H49 122.3
Zr2 C49 H49 177.2
N5 C50 C52 110.96(18)
N5 C50 C51 111.75(17)
C52 C50 C51 111.30(19)
N5 C50 H50 107.5
C52 C50 H50 107.5
C51 C50 H50 107.5
C50 C51 H51A 109.5
C50 C51 H51B 109.5
H51A C51 H51B 109.5
C50 C51 H51C 109.5
H51A C51 H51C 109.5
H51B C51 H51C 109.5
C50 C52 H52A 109.5
C50 C52 H52B 109.5
H52A C52 H52B 109.5
C50 C52 H52C 109.5
H52A C52 H52C 109.5
H52B C52 H52C 109.5
C58 C53 C54 120.86(19)
C58 C53 N8 120.84(18)
C54 C53 N8 118.30(18)
C55 C54 C53 118.57(19)
C55 C54 C59 121.67(19)
C53 C54 C59 119.58(18)
C56 C55 C54 121.0(2)
C56 C55 H55 119.5
C54 C55 H55 119.5
C57 C56 C55 120.1(2)
C57 C56 H56 119.9
C55 C56 H56 119.9
C56 C57 C58 121.4(2)
C56 C57 H57 119.3
C58 C57 H57 119.3
C57 C58 C53 118.08(19)
C57 C58 C62 118.88(19)
C53 C58 C62 123.02(19)
C54 C59 C60 113.99(18)
C54 C59 C61 109.20(17)
C60 C59 C61 109.93(18)
C54 C59 H59 107.8
C60 C59 H59 107.8
C61 C59 H59 107.8
C59 C60 H60A 109.5
C59 C60 H60B 109.5
H60A C60 H60B 109.5
C59 C60 H60C 109.5
H60A C60 H60C 109.5
H60B C60 H60C 109.5
C59 C61 H61A 109.5
C59 C61 H61B 109.5
H61A C61 H61B 109.5
C59 C61 H61C 109.5
H61A C61 H61C 109.5
H61B C61 H61C 109.5
C58 C62 C64 112.03(18)
C58 C62 C63 110.63(19)
C64 C62 C63 110.77(19)
C58 C62 H62 107.7
C64 C62 H62 107.7
C63 C62 H62 107.7
C62 C63 H63A 109.5
C62 C63 H63B 109.5
H63A C63 H63B 109.5
C62 C63 H63C 109.5
H63A C63 H63C 109.5
H63B C63 H63C 109.5
C62 C64 H64A 109.5
C62 C64 H64B 109.5
H64A C64 H64B 109.5
C62 C64 H64C 109.5
H64A C64 H64C 109.5
H64B C64 H64C 109.5
N7 C65 N8 115.58(18)
N7 C65 Zr2 56.12(10)
N8 C65 Zr2 59.46(10)
N7 C65 H65 122.2
N8 C65 H65 122.2
Zr2 C65 H65 178.3
N7 C66 C67 109.80(17)
N7 C66 C68 112.47(18)
C67 C66 C68 111.59(18)
N7 C66 H66 107.6
C67 C66 H66 107.6
C68 C66 H66 107.6
C66 C67 H67A 109.5
C66 C67 H67B 109.5
H67A C67 H67B 109.5
C66 C67 H67C 109.5
H67A C67 H67C 109.5
H67B C67 H67C 109.5
C66 C68 H68A 109.5
C66 C68 H68B 109.5
H68A C68 H68B 109.5
C66 C68 H68C 109.5
H68A C68 H68C 109.5
H68B C68 H68C 109.5
C72 O2 C69 109.02(14)
C72 O2 Zr2 125.33(11)
C69 O2 Zr2 125.38(11)
O2 C69 C70 104.70(16)
O2 C69 H69A 110.8
C70 C69 H69A 110.8
O2 C69 H69B 110.8
C70 C69 H69B 110.8
H69A C69 H69B 108.9
C71 C70 C69 102.15(17)
C71 C70 H70A 111.3
C69 C70 H70A 111.3
C71 C70 H70B 111.3
C69 C70 H70B 111.3
H70A C70 H70B 109.2
C72 C71 C70 102.18(17)
C72 C71 H71A 111.3
C70 C71 H71A 111.3
C72 C71 H71B 111.3
C70 C71 H71B 111.3
H71A C71 H71B 109.2
O2 C72 C71 104.77(16)
O2 C72 H72A 110.8
C71 C72 H72A 110.8
O2 C72 H72B 110.8
C71 C72 H72B 110.8
H72A C72 H72B 108.9
C74 C73 C78 117.8(2)
C74 C73 C79 121.6(2)
C78 C73 C79 120.6(2)
C73 C74 C75 121.4(2)
C73 C74 H74 119.3
C75 C74 H74 119.3
C76 C75 C74 119.8(2)
C76 C75 H75 120.1
C74 C75 H75 120.1
C75 C76 C77 119.5(2)
C75 C76 H76 120.2
C77 C76 H76 120.2
C76 C77 C78 120.3(2)
C76 C77 H77 119.9
C78 C77 H77 119.9
C77 C78 C73 121.2(3)
C77 C78 H78 119.4
C73 C78 H78 119.4
C73 C79 H79A 109.5
C73 C79 H79B 109.5
H79A C79 H79B 109.5
C73 C79 H79C 109.5
H79A C79 H79C 109.5
H79B C79 H79C 109.5

loop_
_geom_bond_atom_site_label_1
_geom_bond_atom_site_label_2
_geom_bond_distance
Zr1 N3 2.2108(17)
Zr1 N2 2.2347(17)
Zr1 N1 2.2768(17)
Zr1 N4 2.2796(17)
Zr1 O1 2.2815(14)
Zr1 Cl1 2.4509(7)
Zr1 Cl2 2.4674(7)
Zr1 C29 2.651(2)
Zr1 C13 2.658(2)
N1 C13 1.307(3)
N1 C14 1.476(3)
N2 C13 1.327(3)
N2 C1 1.436(3)
N3 C29 1.315(3)
N3 C30 1.469(3)
N4 C29 1.320(3)
N4 C17 1.424(3)
C1 C6 1.400(3)
C1 C2 1.407(3)
C2 C3 1.394(3)
C2 C7 1.519(3)
C3 C4 1.383(3)
C3 H3 0.9500
C4 C5 1.373(3)
C4 H4 0.9500
C5 C6 1.401(3)
C5 H5 0.9500
C6 C10 1.520(3)
C7 C9 1.528(3)
C7 C8 1.531(3)
C7 H7 1.0000
C8 H8A 0.9800
C8 H8B 0.9800
C8 H8C 0.9800
C9 H9A 0.9800
C9 H9B 0.9800
C9 H9C 0.9800
C10 C11 1.526(3)
C10 C12 1.529(3)
C10 H10 1.0000
C11 H11A 0.9800
C11 H11B 0.9800
C11 H11C 0.9800
C12 H12A 0.9800
C12 H12B 0.9800
C12 H12C 0.9800
C13 H13 0.9500
C14 C16 1.509(3)
C14 C15 1.510(3)
C14 H14 1.0000
C15 H15A 0.9800
C15 H15B 0.9800
C15 H15C 0.9800
C16 H16A 0.9800
C16 H16B 0.9800
C16 H16C 0.9800
C17 C22 1.407(3)
C17 C18 1.415(3)
C18 C19 1.390(3)
C18 C23 1.516(3)
C19 C20 1.387(3)
C19 H19 0.9500
C20 C21 1.375(3)
C20 H20 0.9500
C21 C22 1.395(3)
C21 H21 0.9500
C22 C26 1.525(3)
C23 C24 1.530(3)
C23 C25 1.536(3)
C23 H23 1.0000
C24 H24A 0.9800
C24 H24B 0.9800
C24 H24C 0.9800
C25 H25A 0.9800
C25 H25B 0.9800
C25 H25C 0.9800
C26 C27 1.529(3)
C26 C28 1.537(3)
C26 H26 1.0000
C27 H27A 0.9800
C27 H27B 0.9800
C27 H27C 0.9800
C28 H28A 0.9800
C28 H28B 0.9800
C28 H28C 0.9800
C29 H29 0.9500
C30 C32 1.513(4)
C30 C31 1.521(4)
C30 H30 1.0000
C31 H31A 0.9800
C31 H31B 0.9800
C31 H31C 0.9800
C32 H32A 0.9800
C32 H32B 0.9800
C32 H32C 0.9800
O1 C33 1.466(2)
O1 C36 1.470(2)
C33 C34 1.510(3)
C33 H33A 0.9900
C33 H33B 0.9900
C34 C35 1.520(3)
C34 H34A 0.9900
C34 H34B 0.9900
C35 C36 1.512(3)
C35 H35A 0.9900
C35 H35B 0.9900
C36 H36A 0.9900
C36 H36B 0.9900
Zr2 N7 2.2093(17)
Zr2 N6 2.2475(17)
Zr2 N5 2.2551(17)
Zr2 O2 2.2791(14)
Zr2 N8 2.2859(16)
Zr2 Cl3 2.4493(7)
Zr2 Cl4 2.4674(7)
Zr2 C65 2.654(2)
Zr2 C49 2.660(2)
N5 C49 1.312(3)
N5 C50 1.472(3)
N6 C49 1.322(3)
N6 C37 1.435(3)
N7 C65 1.315(3)
N7 C66 1.474(3)
N8 C65 1.323(2)
N8 C53 1.427(2)
C37 C42 1.398(3)
C37 C38 1.410(3)
C38 C39 1.389(3)
C38 C43 1.514(3)
C39 C40 1.390(3)
C39 H39 0.9500
C40 C41 1.370(3)
C40 H40 0.9500
C41 C42 1.401(3)
C41 H41 0.9500
C42 C46 1.517(3)
C43 C45 1.527(3)
C43 C44 1.535(3)
C43 H43 1.0000
C44 H44A 0.9800
C44 H44B 0.9800
C44 H44C 0.9800
C45 H45A 0.9800
C45 H45B 0.9800
C45 H45C 0.9800
C46 C48 1.531(3)
C46 C47 1.533(3)
C46 H46 1.0000
C47 H47A 0.9800
C47 H47B 0.9800
C47 H47C 0.9800
C48 H48A 0.9800
C48 H48B 0.9800
C48 H48C 0.9800
C49 H49 0.9500
C50 C52 1.521(3)
C50 C51 1.522(3)
C50 H50 1.0000
C51 H51A 0.9800
C51 H51B 0.9800
C51 H51C 0.9800
C52 H52A 0.9800
C52 H52B 0.9800
C52 H52C 0.9800
C53 C58 1.409(3)
C53 C54 1.410(3)
C54 C55 1.387(3)
C54 C59 1.521(3)
C55 C56 1.386(3)
C55 H55 0.9500
C56 C57 1.375(3)
C56 H56 0.9500
C57 C58 1.395(3)
C57 H57 0.9500
C58 C62 1.526(3)
C59 C60 1.529(3)
C59 C61 1.534(3)
C59 H59 1.0000
C60 H60A 0.9800
C60 H60B 0.9800
C60 H60C 0.9800
C61 H61A 0.9800
C61 H61B 0.9800
C61 H61C 0.9800
C62 C64 1.528(3)
C62 C63 1.536(3)
C62 H62 1.0000
C63 H63A 0.9800
C63 H63B 0.9800
C63 H63C 0.9800
C64 H64A 0.9800
C64 H64B 0.9800
C64 H64C 0.9800
C65 H65 0.9500
C66 C67 1.524(3)
C66 C68 1.527(3)
C66 H66 1.0000
C67 H67A 0.9800
C67 H67B 0.9800
C67 H67C 0.9800
C68 H68A 0.9800
C68 H68B 0.9800
C68 H68C 0.9800
O2 C72 1.470(2)
O2 C69 1.471(2)
C69 C70 1.517(3)
C69 H69A 0.9900
C69 H69B 0.9900
C70 C71 1.517(3)
C70 H70A 0.9900
C70 H70B 0.9900
C71 C72 1.510(3)
C71 H71A 0.9900
C71 H71B 0.9900
C72 H72A 0.9900
C72 H72B 0.9900
C73 C74 1.385(3)
C73 C78 1.387(3)
C73 C79 1.505(3)
C74 C75 1.392(3)
C74 H74 0.9500
C75 C76 1.379(3)
C75 H75 0.9500
C76 C77 1.380(4)
C76 H76 0.9500
C77 C78 1.384(4)
C77 H77 0.9500
C78 H78 0.9500
C79 H79A 0.9800
C79 H79B 0.9800
C79 H79C 0.9800

loop_
_geom_torsion_atom_site_label_1
_geom_torsion_atom_site_label_2
_geom_torsion_atom_site_label_3
_geom_torsion_atom_site_label_4
_geom_torsion
N3 Zr1 N1 C13 0.29(17)
N2 Zr1 N1 C13 2.81(11)
N4 Zr1 N1 C13 -164.48(15)
O1 Zr1 N1 C13 178.79(12)
Cl1 Zr1 N1 C13 94.40(12)
Cl2 Zr1 N1 C13 -94.03(12)
C29 Zr1 N1 C13 -19.2(4)
N3 Zr1 N1 C14 157.7(2)
N2 Zr1 N1 C14 160.2(3)
N4 Zr1 N1 C14 -7.1(3)
O1 Zr1 N1 C14 -23.8(2)
Cl1 Zr1 N1 C14 -108.2(2)
Cl2 Zr1 N1 C14 63.4(2)
C29 Zr1 N1 C14 138.2(3)
C13 Zr1 N1 C14 157.4(3)
N3 Zr1 N2 C13 175.62(13)
N1 Zr1 N2 C13 -2.77(11)
N4 Zr1 N2 C13 170.01(11)
O1 Zr1 N2 C13 -8.72(16)
Cl1 Zr1 N2 C13 -93.84(12)
Cl2 Zr1 N2 C13 81.42(12)
C29 Zr1 N2 C13 173.19(12)
N3 Zr1 N2 C1 -4.9(3)
N1 Zr1 N2 C1 176.7(3)
N4 Zr1 N2 C1 -10.5(3)
O1 Zr1 N2 C1 170.7(2)
Cl1 Zr1 N2 C1 85.6(3)
Cl2 Zr1 N2 C1 -99.1(3)
C29 Zr1 N2 C1 -7.3(3)
C13 Zr1 N2 C1 179.5(3)
N2 Zr1 N3 C29 -175.42(14)
N1 Zr1 N3 C29 -173.23(12)
N4 Zr1 N3 C29 0.49(12)
O1 Zr1 N3 C29 9.05(18)
Cl1 Zr1 N3 C29 92.19(13)
Cl2 Zr1 N3 C29 -81.56(13)
C13 Zr1 N3 C29 -173.08(12)
N2 Zr1 N3 C30 20.6(3)
N1 Zr1 N3 C30 22.8(3)
N4 Zr1 N3 C30 -163.5(3)
O1 Zr1 N3 C30 -154.9(2)
Cl1 Zr1 N3 C30 -71.8(3)
Cl2 Zr1 N3 C30 114.5(3)
C29 Zr1 N3 C30 -164.0(3)
C13 Zr1 N3 C30 23.0(3)
N3 Zr1 N4 C29 -0.48(12)
N2 Zr1 N4 C29 5.96(17)
N1 Zr1 N4 C29 168.45(15)
O1 Zr1 N4 C29 -174.89(13)
Cl1 Zr1 N4 C29 -90.38(12)
Cl2 Zr1 N4 C29 97.70(12)
C13 Zr1 N4 C29 33.9(4)
N3 Zr1 N4 C17 -162.4(3)
N2 Zr1 N4 C17 -155.9(2)
N1 Zr1 N4 C17 6.6(4)
O1 Zr1 N4 C17 23.2(2)
Cl1 Zr1 N4 C17 107.7(2)
Cl2 Zr1 N4 C17 -64.2(2)
C29 Zr1 N4 C17 -161.9(3)
C13 Zr1 N4 C17 -128.0(3)
C13 N2 C1 C6 75.3(2)
Zr1 N2 C1 C6 -104.1(3)
C13 N2 C1 C2 -103.2(2)
Zr1 N2 C1 C2 77.4(3)
C6 C1 C2 C3 -2.4(3)
N2 C1 C2 C3 176.04(18)
C6 C1 C2 C7 179.84(19)
N2 C1 C2 C7 -1.8(3)
C1 C2 C3 C4 1.6(3)
C7 C2 C3 C4 179.3(2)
C2 C3 C4 C5 -0.1(3)
C3 C4 C5 C6 -0.6(4)
C2 C1 C6 C5 1.6(3)
N2 C1 C6 C5 -176.75(19)
C2 C1 C6 C10 -179.3(2)
N2 C1 C6 C10 2.4(3)
C4 C5 C6 C1 -0.1(3)
C4 C5 C6 C10 -179.2(2)
C3 C2 C7 C9 33.1(3)
C1 C2 C7 C9 -149.2(2)
C3 C2 C7 C8 -90.6(2)
C1 C2 C7 C8 87.1(2)
C1 C6 C10 C11 131.1(2)
C5 C6 C10 C11 -49.8(3)
C1 C6 C10 C12 -105.7(2)
C5 C6 C10 C12 73.4(3)
C14 N1 C13 N2 -170.02(17)
Zr1 N1 C13 N2 -4.53(18)
C14 N1 C13 Zr1 -165.49(19)
C1 N2 C13 N1 -175.08(17)
Zr1 N2 C13 N1 4.62(18)
C1 N2 C13 Zr1 -179.70(19)
N3 Zr1 C13 N1 -179.80(11)
N2 Zr1 C13 N1 -175.15(19)
N4 Zr1 C13 N1 148.6(3)
O1 Zr1 C13 N1 -1.26(13)
Cl1 Zr1 C13 N1 -87.24(12)
Cl2 Zr1 C13 N1 85.18(12)
C29 Zr1 C13 N1 174.77(11)
N3 Zr1 C13 N2 -4.66(14)
N1 Zr1 C13 N2 175.15(19)
N4 Zr1 C13 N2 -36.2(4)
O1 Zr1 C13 N2 173.89(11)
Cl1 Zr1 C13 N2 87.91(12)
Cl2 Zr1 C13 N2 -99.67(12)
C29 Zr1 C13 N2 -10.08(17)
C13 N1 C14 C16 -41.2(3)
Zr1 N1 C14 C16 165.1(2)
C13 N1 C14 C15 83.8(3)
Zr1 N1 C14 C15 -69.9(3)
C29 N4 C17 C22 -61.6(3)
Zr1 N4 C17 C22 97.4(3)
C29 N4 C17 C18 118.8(2)
Zr1 N4 C17 C18 -82.2(3)
C22 C17 C18 C19 -2.2(3)
N4 C17 C18 C19 177.37(18)
C22 C17 C18 C23 173.02(19)
N4 C17 C18 C23 -7.4(3)
C17 C18 C19 C20 1.2(3)
C23 C18 C19 C20 -174.0(2)
C18 C19 C20 C21 0.5(3)
C19 C20 C21 C22 -1.2(3)
C20 C21 C22 C17 0.2(3)
C20 C21 C22 C26 179.2(2)
C18 C17 C22 C21 1.5(3)
N4 C17 C22 C21 -178.04(19)
C18 C17 C22 C26 -177.4(2)
N4 C17 C22 C26 3.0(3)
C19 C18 C23 C24 -29.4(3)
C17 C18 C23 C24 155.51(19)
C19 C18 C23 C25 94.2(2)
C17 C18 C23 C25 -80.9(2)
C21 C22 C26 C27 56.1(3)
C17 C22 C26 C27 -125.0(2)
C21 C22 C26 C28 -67.6(3)
C17 C22 C26 C28 111.3(2)
C30 N3 C29 N4 168.4(2)
Zr1 N3 C29 N4 -0.8(2)
C30 N3 C29 Zr1 169.2(2)
C17 N4 C29 N3 169.70(18)
Zr1 N4 C29 N3 0.78(19)
C17 N4 C29 Zr1 168.9(2)
N2 Zr1 C29 N3 4.86(14)
N1 Zr1 C29 N3 25.1(4)
N4 Zr1 C29 N3 -179.2(2)
O1 Zr1 C29 N3 -173.78(12)
Cl1 Zr1 C29 N3 -88.53(13)
Cl2 Zr1 C29 N3 99.70(13)
C13 Zr1 C29 N3 10.24(18)
N3 Zr1 C29 N4 179.2(2)
N2 Zr1 C29 N4 -175.98(12)
N1 Zr1 C29 N4 -155.8(3)
O1 Zr1 C29 N4 5.38(13)
Cl1 Zr1 C29 N4 90.63(12)
Cl2 Zr1 C29 N4 -81.14(12)
C13 Zr1 C29 N4 -170.61(11)
C29 N3 C30 C32 43.5(3)
Zr1 N3 C30 C32 -155.1(2)
C29 N3 C30 C31 -81.6(3)
Zr1 N3 C30 C31 79.8(3)
N3 Zr1 O1 C33 114.53(16)
N2 Zr1 O1 C33 -58.80(17)
N1 Zr1 O1 C33 -64.00(15)
N4 Zr1 O1 C33 122.01(15)
Cl1 Zr1 O1 C33 29.21(14)
Cl2 Zr1 O1 C33 -151.90(14)
C29 Zr1 O1 C33 119.30(15)
C13 Zr1 O1 C33 -63.37(15)
N3 Zr1 O1 C36 -70.76(17)
N2 Zr1 O1 C36 115.91(15)
N1 Zr1 O1 C36 110.71(15)
N4 Zr1 O1 C36 -63.28(15)
Cl1 Zr1 O1 C36 -156.08(15)
Cl2 Zr1 O1 C36 22.80(14)
C29 Zr1 O1 C36 -66.00(16)
C13 Zr1 O1 C36 111.33(15)
C36 O1 C33 C34 -14.2(2)
Zr1 O1 C33 C34 161.31(14)
O1 C33 C34 C35 34.5(2)
C33 C34 C35 C36 -41.5(2)
C33 O1 C36 C35 -12.2(2)
Zr1 O1 C36 C35 172.34(13)
C34 C35 C36 O1 33.4(2)
N7 Zr2 N5 C49 -0.92(17)
N6 Zr2 N5 C49 -2.02(11)
O2 Zr2 N5 C49 -177.79(13)
N8 Zr2 N5 C49 161.99(15)
Cl3 Zr2 N5 C49 -93.69(12)
Cl4 Zr2 N5 C49 94.74(12)
C65 Zr2 N5 C49 18.8(4)
N7 Zr2 N5 C50 -160.8(2)
N6 Zr2 N5 C50 -161.9(3)
O2 Zr2 N5 C50 22.4(2)
N8 Zr2 N5 C50 2.1(3)
Cl3 Zr2 N5 C50 106.5(2)
Cl4 Zr2 N5 C50 -65.1(2)
C65 Zr2 N5 C50 -141.1(3)
C49 Zr2 N5 C50 -159.8(3)
N7 Zr2 N6 C49 -177.30(13)
N5 Zr2 N6 C49 2.01(11)
O2 Zr2 N6 C49 8.21(16)
N8 Zr2 N6 C49 -168.92(11)
Cl3 Zr2 N6 C49 93.12(12)
Cl4 Zr2 N6 C49 -81.69(12)
C65 Zr2 N6 C49 -174.16(12)
N7 Zr2 N6 C37 3.6(3)
N5 Zr2 N6 C37 -177.1(3)
O2 Zr2 N6 C37 -170.9(2)
N8 Zr2 N6 C37 12.0(3)
Cl3 Zr2 N6 C37 -86.0(3)
Cl4 Zr2 N6 C37 99.2(3)
C65 Zr2 N6 C37 6.7(3)
C49 Zr2 N6 C37 -179.1(4)
N6 Zr2 N7 C65 174.08(13)
N5 Zr2 N7 C65 173.13(11)
O2 Zr2 N7 C65 -11.66(16)
N8 Zr2 N7 C65 0.21(11)
Cl3 Zr2 N7 C65 -93.28(12)
Cl4 Zr2 N7 C65 80.79(12)
C49 Zr2 N7 C65 172.64(11)
N6 Zr2 N7 C66 -26.1(2)
N5 Zr2 N7 C66 -27.1(3)
O2 Zr2 N7 C66 148.2(2)
N8 Zr2 N7 C66 160.0(2)
Cl3 Zr2 N7 C66 66.5(2)
Cl4 Zr2 N7 C66 -119.4(2)
C65 Zr2 N7 C66 159.8(3)
C49 Zr2 N7 C66 -27.5(2)
N7 Zr2 N8 C65 -0.21(11)
N6 Zr2 N8 C65 -9.84(16)
N5 Zr2 N8 C65 -167.83(15)
O2 Zr2 N8 C65 172.11(12)
Cl3 Zr2 N8 C65 87.98(11)
Cl4 Zr2 N8 C65 -100.29(11)
C49 Zr2 N8 C65 -39.1(4)
N7 Zr2 N8 C53 164.3(3)
N6 Zr2 N8 C53 154.6(2)
N5 Zr2 N8 C53 -3.4(3)
O2 Zr2 N8 C53 -23.4(2)
Cl3 Zr2 N8 C53 -107.5(2)
Cl4 Zr2 N8 C53 64.2(2)
C65 Zr2 N8 C53 164.5(3)
C49 Zr2 N8 C53 125.4(3)
C49 N6 C37 C42 -72.6(3)
Zr2 N6 C37 C42 106.4(3)
C49 N6 C37 C38 105.8(2)
Zr2 N6 C37 C38 -75.2(3)
C42 C37 C38 C39 2.3(3)
N6 C37 C38 C39 -176.06(18)
C42 C37 C38 C43 -179.87(19)
N6 C37 C38 C43 1.8(3)
C37 C38 C39 C40 -1.4(3)
C43 C38 C39 C40 -179.2(2)
C38 C39 C40 C41 -0.3(4)
C39 C40 C41 C42 1.2(4)
C38 C37 C42 C41 -1.4(3)
N6 C37 C42 C41 176.92(18)
C38 C37 C42 C46 178.2(2)
N6 C37 C42 C46 -3.4(3)
C40 C41 C42 C37 -0.4(3)
C40 C41 C42 C46 180.0(2)
C39 C38 C43 C45 -31.9(3)
C37 C38 C43 C45 150.4(2)
C39 C38 C43 C44 91.9(2)
C37 C38 C43 C44 -85.8(2)
C37 C42 C46 C48 110.2(2)
C41 C42 C46 C48 -70.2(3)
C37 C42 C46 C47 -126.1(2)
C41 C42 C46 C47 53.6(3)
C50 N5 C49 N6 170.45(18)
Zr2 N5 C49 N6 3.27(18)
C50 N5 C49 Zr2 167.2(2)
C37 N6 C49 N5 176.22(18)
Zr2 N6 C49 N5 -3.28(18)
C37 N6 C49 Zr2 179.5(2)
N7 Zr2 C49 N5 179.37(12)
N6 Zr2 C49 N5 176.5(2)
O2 Zr2 C49 N5 2.28(13)
N8 Zr2 C49 N5 -145.1(3)
Cl3 Zr2 C49 N5 87.91(12)
Cl4 Zr2 C49 N5 -84.25(12)
C65 Zr2 C49 N5 -174.88(11)
N7 Zr2 C49 N6 2.88(14)
N5 Zr2 C49 N6 -176.5(2)
O2 Zr2 C49 N6 -174.21(11)
N8 Zr2 C49 N6 38.4(4)
Cl3 Zr2 C49 N6 -88.58(12)
Cl4 Zr2 C49 N6 99.25(12)
C65 Zr2 C49 N6 8.63(17)
C49 N5 C50 C52 71.3(2)
Zr2 N5 C50 C52 -131.9(2)
C49 N5 C50 C51 -53.5(3)
Zr2 N5 C50 C51 103.2(2)
C65 N8 C53 C58 63.4(3)
Zr2 N8 C53 C58 -98.7(3)
C65 N8 C53 C54 -116.9(2)
Zr2 N8 C53 C54 81.0(3)
C58 C53 C54 C55 1.8(3)
N8 C53 C54 C55 -177.87(18)
C58 C53 C54 C59 -173.38(18)
N8 C53 C54 C59 6.9(3)
C53 C54 C55 C56 -0.8(3)
C59 C54 C55 C56 174.3(2)
C54 C55 C56 C57 -0.5(3)
C55 C56 C57 C58 0.9(3)
C56 C57 C58 C53 0.1(3)
C56 C57 C58 C62 -178.8(2)
C54 C53 C58 C57 -1.5(3)
N8 C53 C58 C57 178.24(18)
C54 C53 C58 C62 177.32(19)
N8 C53 C58 C62 -3.0(3)
C55 C54 C59 C60 30.4(3)
C53 C54 C59 C60 -154.57(19)
C55 C54 C59 C61 -93.0(2)
C53 C54 C59 C61 82.1(2)
C57 C58 C62 C64 -55.3(3)
C53 C58 C62 C64 125.9(2)
C57 C58 C62 C63 68.8(3)
C53 C58 C62 C63 -109.9(2)
C66 N7 C65 N8 -166.74(17)
Zr2 N7 C65 N8 -0.35(18)
C66 N7 C65 Zr2 -166.4(2)
C53 N8 C65 N7 -170.47(17)
Zr2 N8 C65 N7 0.33(18)
C53 N8 C65 Zr2 -170.80(19)
N6 Zr2 C65 N7 -6.29(13)
N5 Zr2 C65 N7 -25.4(4)
O2 Zr2 C65 N7 172.01(11)
N8 Zr2 C65 N7 -179.64(19)
Cl3 Zr2 C65 N7 87.13(12)
Cl4 Zr2 C65 N7 -101.01(12)
C49 Zr2 C65 N7 -10.87(17)
N7 Zr2 C65 N8 179.64(19)
N6 Zr2 C65 N8 173.35(11)
N5 Zr2 C65 N8 154.2(3)
O2 Zr2 C65 N8 -8.35(13)
Cl3 Zr2 C65 N8 -93.24(11)
Cl4 Zr2 C65 N8 78.62(11)
C49 Zr2 C65 N8 168.77(11)
C65 N7 C66 C67 74.8(2)
Zr2 N7 C66 C67 -81.9(3)
C65 N7 C66 C68 -50.1(3)
Zr2 N7 C66 C68 153.25(18)
N7 Zr2 O2 C72 72.85(17)
N6 Zr2 O2 C72 -115.65(15)
N5 Zr2 O2 C72 -110.22(15)
N8 Zr2 O2 C72 62.52(14)
Cl3 Zr2 O2 C72 156.38(14)
Cl4 Zr2 O2 C72 -22.97(14)
C65 Zr2 O2 C72 66.72(15)
C49 Zr2 O2 C72 -111.36(14)
N7 Zr2 O2 C69 -113.80(15)
N6 Zr2 O2 C69 57.70(17)
N5 Zr2 O2 C69 63.14(15)
N8 Zr2 O2 C69 -124.13(15)
Cl3 Zr2 O2 C69 -30.26(14)
Cl4 Zr2 O2 C69 150.39(14)
C65 Zr2 O2 C69 -119.93(15)
C49 Zr2 O2 C69 61.99(15)
C72 O2 C69 C70 12.1(2)
Zr2 O2 C69 C70 -162.13(13)
O2 C69 C70 C71 -33.1(2)
C69 C70 C71 C72 41.3(2)
C69 O2 C72 C71 13.9(2)
Zr2 O2 C72 C71 -171.79(12)
C70 C71 C72 O2 -34.3(2)
C78 C73 C74 C75 -1.3(3)
C79 C73 C74 C75 179.6(2)
C73 C74 C75 C76 0.0(3)
C74 C75 C76 C77 1.1(4)
C75 C76 C77 C78 -0.8(4)
C76 C77 C78 C73 -0.6(4)
C74 C73 C78 C77 1.6(4)
C79 C73 C78 C77 -179.3(2)
